data_7113828
loop_
_publ_author_name
'Givaja, Gonzalo'
'Blake, Alexander J.'
'Wilson, Claire'
'Schr\"oder, Martin'
'Love, Jason B.'

_publ_section_title
;
 Macrocyclic diiminodipyrromethane complexes: structural analogues of
 Pac-Man porphyrins
;
_journal_coden_ASTM CHCOFS
_journal_issue 19
_journal_name_full
;
 Chemical Communications (Cambridge, United Kingdom)
;
_journal_page_first 2508
_journal_page_last 2509
_journal_paper_doi 10.1039/b308443d
_journal_year 2003
_chemical_formula_moiety C38H40N8(C7H7SO3)3.5(CH3O)0.5(CH4O)1.5
_chemical_formula_sum 'C64.5 H72 N8 O12.5 S3.5'
_chemical_formula_weight 1271.52
_space_group_IT_number 2
_symmetry_cell_setting triclinic
_symmetry_space_group_name_Hall '-P 1'
_symmetry_space_group_name_H-M 'P -1'
_atom_sites_solution_hydrogens geom
_atom_sites_solution_primary direct
_atom_sites_solution_secondary difmap
_audit_creation_method SHELXL-97
_cell_angle_alpha 75.638(1)
_cell_angle_beta 75.199(1)
_cell_angle_gamma 85.938(1)
_cell_formula_units_Z 2
_cell_length_a 12.9007(10)
_cell_length_b 16.2779(13)
_cell_length_c 18.0091(14)
_cell_measurement_reflns_used 6260
_cell_measurement_temperature 150(2)
_cell_measurement_theta_max 28.9
_cell_measurement_theta_min 2.25
_cell_volume 3542.0(5)
_computing_cell_refinement 'Bruker SAINT version 6.02a (Bruker, 2000)'
_computing_data_collection 'Bruker SMART version 5.625 (Bruker, 2001)'
_computing_data_reduction 'Bruker SAINT; Bruker SHELXTL (Bruker, 2001)'
_computing_publication_material 'SHELXL-97; PLATON (Spek, 2002)'
_computing_structure_refinement 'SHELXL-97 (Sheldrick, 1997)'
_computing_structure_solution 'SHELXS-97 (Sheldrick, 1990)'
_diffrn_ambient_temperature 150(2)
_diffrn_measured_fraction_theta_full 0.981
_diffrn_measured_fraction_theta_max 0.896
_diffrn_measurement_device_type 'Bruker SMART APEX CCD area detector'
_diffrn_measurement_method omega
_diffrn_radiation_monochromator graphite
_diffrn_radiation_source 'fine-focus sealed tube'
_diffrn_radiation_type MoK\a
_diffrn_radiation_wavelength 0.71073
_diffrn_reflns_av_R_equivalents 0.05
_diffrn_reflns_av_sigmaI/netI 0.0757
_diffrn_reflns_limit_h_max 17
_diffrn_reflns_limit_h_min -17
_diffrn_reflns_limit_k_max 21
_diffrn_reflns_limit_k_min -21
_diffrn_reflns_limit_l_max 23
_diffrn_reflns_limit_l_min -24
_diffrn_reflns_number 32396
_diffrn_reflns_theta_full 27.50
_diffrn_reflns_theta_max 28.97
_diffrn_reflns_theta_min 2.09
_diffrn_standards_decay_% none
_diffrn_standards_number 0
_exptl_absorpt_coefficient_mu 0.181
_exptl_absorpt_correction_type none
_exptl_crystal_colour orange
_exptl_crystal_density_diffrn 1.193
_exptl_crystal_density_meas 0
_exptl_crystal_density_method 'not measured'
_exptl_crystal_description block
_exptl_crystal_F_000 1343
_exptl_crystal_size_max 0.31
_exptl_crystal_size_mid 0.22
_exptl_crystal_size_min 0.15
_refine_diff_density_max 0.988
_refine_diff_density_min -0.657
_refine_diff_density_rms 0.106
_refine_ls_extinction_method none
_refine_ls_goodness_of_fit_ref 0.975
_refine_ls_hydrogen_treatment mixed
_refine_ls_matrix_type full
_refine_ls_number_parameters 765
_refine_ls_number_reflns 16844
_refine_ls_number_restraints 32
_refine_ls_restrained_S_all 0.975
_refine_ls_R_factor_all 0.1300
_refine_ls_R_factor_gt 0.0843
_refine_ls_shift/su_max 0.001
_refine_ls_shift/su_mean 0.000
_refine_ls_structure_factor_coef Fsqd
_refine_ls_weighting_details 'calc w=1/[\s^2^(Fo^2^)+(0.1703P)^2^+0.0000P] where P=(Fo^2^+2Fc^2^)/3'
_refine_ls_weighting_scheme calc
_refine_ls_wR_factor_gt 0.2392
_refine_ls_wR_factor_ref 0.2704
_reflns_number_gt 9650
_reflns_number_total 16861
_reflns_threshold_expression >2sigma(I)
_cod_duplicate_entry 7104826
_cod_data_source_file b308443d.txt
_cod_data_source_block pyrbzi
_cod_depositor_comments
;
The following automatic conversions were performed:

'_symmetry_cell_setting' value 'Triclinic' changed to 'triclinic'
according to
/usr/data/users/saulius/automatic-downloads/retrospective/RSC/lib/dictionaries/cif_core.dic
dictionary named 'cif_core.dic' version 2.4.2 from 2011-04-26.

Automatic conversion script
Id: cif_fix_values 2281 2013-09-26 08:29:07Z andrius 
;
_cod_original_sg_symbol_H-M P-1
_cod_original_formula_sum 'C64.50 H72 N8 O12.50 S3.50'
_cod_database_code 7113828

loop_
_symmetry_equiv_pos_as_xyz
'x, y, z'
'-x, -y, -z'

loop_
_atom_site_label
_atom_site_type_symbol
_atom_site_fract_x
_atom_site_fract_y
_atom_site_fract_z
_atom_site_U_iso_or_equiv
_atom_site_adp_type
_atom_site_occupancy
_atom_site_symmetry_multiplicity
_atom_site_calc_flag
_atom_site_refinement_flags
_atom_site_disorder_assembly
_atom_site_disorder_group
S1 S 0.33737(7) 0.26837(5) 0.25891(5) 0.0311(2) Uani 1 1 d . A .
S2 S 0.30247(7) 0.58053(5) 0.33415(5) 0.0330(2) Uani 1 1 d . B .
S4 S 0.21886(8) 0.08945(6) 0.59475(6) 0.0412(2) Uani 1 1 d . . .
O1 O 0.2626(2) 0.28373(17) 0.20934(15) 0.0433(6) Uani 1 1 d . . .
O2 O 0.28555(19) 0.23321(17) 0.34252(14) 0.0417(6) Uani 1 1 d . . .
O3 O 0.4029(2) 0.34190(16) 0.24938(15) 0.0424(6) Uani 1 1 d . . .
O4 O 0.1907(2) 0.60354(18) 0.35779(17) 0.0541(8) Uani 1 1 d . . .
O5 O 0.31482(18) 0.50482(14) 0.30118(13) 0.0315(5) Uani 1 1 d . . .
O6 O 0.3623(3) 0.5711(2) 0.39297(17) 0.0600(8) Uani 1 1 d . . .
O10 O 0.1422(3) 0.02074(19) 0.6171(2) 0.0778(11) Uani 1 1 d . . .
O11 O 0.23661(19) 0.12924(16) 0.51062(15) 0.0402(6) Uani 1 1 d . . .
O12 O 0.3183(3) 0.06658(19) 0.61802(18) 0.0611(8) Uani 1 1 d . . .
N1 N 0.4501(2) 0.17925(16) 0.44635(16) 0.0285(6) Uani 1 1 d . . .
H1A H 0.3798 0.1843 0.4563 0.034 Uiso 1 1 calc R . .
N2 N 0.5256(2) 0.40706(17) 0.33150(17) 0.0324(6) Uani 1 1 d . . .
H2A H 0.4785 0.3817 0.3172 0.039 Uiso 1 1 calc R . .
N3 N 0.5201(2) 0.49648(18) 0.16832(18) 0.0369(7) Uani 1 1 d . . .
H3A H 0.4811 0.4505 0.1899 0.044 Uiso 1 1 calc R . .
N4 N 0.3154(2) 0.51797(18) 0.14478(16) 0.0342(6) Uani 1 1 d . . .
H4A H 0.3217 0.5081 0.1937 0.041 Uiso 1 1 calc R . .
N5 N 0.1335(2) 0.44085(16) 0.27504(15) 0.0265(6) Uani 1 1 d . . .
H5A H 0.1841 0.4524 0.2957 0.032 Uiso 1 1 calc R . .
N6 N 0.0567(2) 0.22424(18) 0.40443(17) 0.0332(6) Uani 1 1 d . . .
H6A H 0.1251 0.2348 0.3824 0.040 Uiso 1 1 calc R . .
N7 N 0.1678(2) 0.06704(17) 0.37967(17) 0.0336(6) Uani 1 1 d . . .
H7A H 0.2064 0.1129 0.3686 0.040 Uiso 1 1 calc R . .
N8 N 0.3654(2) 0.03506(17) 0.40943(17) 0.0333(6) Uani 1 1 d . . .
H8A H 0.3197 0.0703 0.4310 0.040 Uiso 1 1 calc R . .
C1 C 0.5088(3) 0.1099(2) 0.4257(2) 0.0306(7) Uani 1 1 d . . .
C2 C 0.6174(3) 0.1277(2) 0.4144(2) 0.0376(8) Uani 1 1 d . . .
H2B H 0.6765 0.0918 0.3997 0.045 Uiso 1 1 calc R . .
C3 C 0.6224(3) 0.2064(2) 0.4284(2) 0.0391(8) Uani 1 1 d . . .
H3B H 0.6859 0.2349 0.4248 0.047 Uiso 1 1 calc R . .
C4 C 0.5169(3) 0.2374(2) 0.4489(2) 0.0295(7) Uani 1 1 d . . .
C5 C 0.4789(3) 0.3209(2) 0.4697(2) 0.0301(7) Uani 1 1 d . . .
C6 C 0.5021(3) 0.3203(2) 0.5502(2) 0.0420(9) Uani 1 1 d . . .
H6B H 0.5788 0.3104 0.5467 0.063 Uiso 1 1 calc R . .
H6C H 0.4609 0.2751 0.5916 0.063 Uiso 1 1 calc R . .
H6D H 0.4812 0.3751 0.5632 0.063 Uiso 1 1 calc R . .
C7 C 0.3582(3) 0.3363(2) 0.4753(2) 0.0319(7) Uani 1 1 d . . .
H7B H 0.3435 0.3363 0.4245 0.048 Uiso 1 1 calc R . .
H7C H 0.3372 0.3912 0.4880 0.048 Uiso 1 1 calc R . .
H7D H 0.3172 0.2911 0.5168 0.048 Uiso 1 1 calc R . .
C8 C 0.5425(3) 0.3896(2) 0.4046(2) 0.0324(7) Uani 1 1 d . . .
C9 C 0.6247(3) 0.4423(2) 0.4044(3) 0.0428(9) Uani 1 1 d . . .
H9A H 0.6527 0.4435 0.4481 0.051 Uiso 1 1 calc R . .
C10 C 0.6567(3) 0.4920(2) 0.3283(3) 0.0488(10) Uani 1 1 d . . .
H10A H 0.7118 0.5333 0.3102 0.059 Uiso 1 1 calc R . .
C11 C 0.5939(3) 0.4712(2) 0.2820(2) 0.0392(8) Uani 1 1 d . . .
C12 C 0.5887(3) 0.5129(2) 0.2055(2) 0.0392(8) Uani 1 1 d . . .
H12A H 0.6389 0.5569 0.1779 0.047 Uiso 1 1 calc R . .
C13 C 0.5047(3) 0.5481(2) 0.0954(2) 0.0371(8) Uani 1 1 d . . .
C14 C 0.5918(4) 0.5909(3) 0.0375(2) 0.0499(10) Uani 1 1 d . . .
H14A H 0.6620 0.5847 0.0460 0.060 Uiso 1 1 calc R . .
C15 C 0.5740(4) 0.6414(3) -0.0310(2) 0.0557(12) Uani 1 1 d . . .
H15A H 0.6325 0.6699 -0.0705 0.067 Uiso 1 1 calc R . .
C16 C 0.4723(4) 0.6517(3) -0.0437(2) 0.0592(13) Uani 1 1 d . . .
H16A H 0.4620 0.6869 -0.0920 0.071 Uiso 1 1 calc R . .
C17 C 0.3845(4) 0.6111(3) 0.0133(2) 0.0489(10) Uani 1 1 d . . .
H17A H 0.3144 0.6187 0.0047 0.059 Uiso 1 1 calc R . .
C18 C 0.4026(3) 0.5586(2) 0.0839(2) 0.0370(8) Uani 1 1 d . . .
C19 C 0.2254(3) 0.4938(2) 0.1344(2) 0.0348(8) Uani 1 1 d . . .
H19A H 0.2197 0.5012 0.0816 0.042 Uiso 1 1 calc R . .
C20 C 0.1394(3) 0.4586(2) 0.19435(19) 0.0305(7) Uani 1 1 d . . .
C21 C 0.0427(3) 0.4297(2) 0.1870(2) 0.0401(8) Uani 1 1 d . . .
H21A H 0.0231 0.4330 0.1389 0.048 Uiso 1 1 calc R . .
C22 C -0.0184(3) 0.3957(2) 0.2623(2) 0.0372(8) Uani 1 1 d . . .
H22A H -0.0874 0.3712 0.2753 0.045 Uiso 1 1 calc R . .
C23 C 0.0403(3) 0.4038(2) 0.31685(19) 0.0277(7) Uani 1 1 d . . .
C24 C 0.0085(3) 0.3755(2) 0.40585(19) 0.0300(7) Uani 1 1 d . . .
C25 C 0.0992(3) 0.3891(2) 0.4429(2) 0.0379(8) Uani 1 1 d . . .
H25A H 0.1626 0.3562 0.4236 0.057 Uiso 1 1 calc R . .
H25B H 0.0756 0.3702 0.5006 0.057 Uiso 1 1 calc R . .
H25C H 0.1172 0.4494 0.4280 0.057 Uiso 1 1 calc R . .
C26 C -0.0910(3) 0.4277(3) 0.4365(2) 0.0430(9) Uani 1 1 d . . .
H26A H -0.1489 0.4196 0.4129 0.065 Uiso 1 1 calc R . .
H26B H -0.0725 0.4880 0.4218 0.065 Uiso 1 1 calc R . .
H26C H -0.1146 0.4088 0.4942 0.065 Uiso 1 1 calc R . .
C27 C -0.0185(3) 0.2831(2) 0.4256(2) 0.0312(7) Uani 1 1 d . . .
C28 C -0.1157(3) 0.2416(2) 0.4598(2) 0.0409(9) Uani 1 1 d . . .
H28A H -0.1818 0.2668 0.4811 0.049 Uiso 1 1 calc R . .
C29 C -0.0990(3) 0.1557(2) 0.4575(2) 0.0452(9) Uani 1 1 d . . .
H29A H -0.1518 0.1126 0.4762 0.054 Uiso 1 1 calc R . .
C30 C 0.0097(3) 0.1457(2) 0.4227(2) 0.0368(8) Uani 1 1 d . . .
C31 C 0.0641(3) 0.0721(2) 0.4079(2) 0.0391(8) Uani 1 1 d . . .
H31A H 0.0231 0.0223 0.4191 0.047 Uiso 1 1 calc R . .
C32 C 0.2204(3) -0.0091(2) 0.3662(2) 0.0336(7) Uani 1 1 d . . .
C33 C 0.1752(3) -0.0661(2) 0.3363(2) 0.0470(10) Uani 1 1 d . . .
H33A H 0.1067 -0.0549 0.3252 0.056 Uiso 1 1 calc R . .
C34 C 0.2316(4) -0.1389(3) 0.3231(3) 0.0539(11) Uani 1 1 d . . .
H34A H 0.2019 -0.1774 0.3023 0.065 Uiso 1 1 calc R . .
C35 C 0.3304(4) -0.1561(2) 0.3398(3) 0.0500(10) Uani 1 1 d . . .
H35A H 0.3669 -0.2071 0.3317 0.060 Uiso 1 1 calc R . .
C36 C 0.3779(3) -0.0998(2) 0.3685(2) 0.0404(8) Uani 1 1 d . . .
H36A H 0.4466 -0.1116 0.3790 0.048 Uiso 1 1 calc R . .
C37 C 0.3224(3) -0.0266(2) 0.3812(2) 0.0326(7) Uani 1 1 d . . .
C38 C 0.4666(3) 0.0435(2) 0.40592(19) 0.0296(7) Uani 1 1 d . . .
H38A H 0.5152 0.0015 0.3887 0.036 Uiso 1 1 calc R . .
C39 C 0.4282(3) 0.1888(2) 0.2294(2) 0.0391(8) Uiso 1 1 d . . .
C40A C 0.3748(9) 0.1260(6) 0.2026(6) 0.044(2) Uiso 0.50 1 d P A 1
H40A H 0.3032 0.1334 0.1971 0.052 Uiso 0.50 1 calc PR A 1
C41A C 0.4379(8) 0.0558(6) 0.1863(5) 0.047(2) Uiso 0.50 1 d P A 1
H41A H 0.4081 0.0124 0.1715 0.056 Uiso 0.50 1 calc PR A 1
C42A C 0.5459(9) 0.0494(5) 0.1917(5) 0.0404(18) Uiso 0.50 1 d P A 1
C43A C 0.5895(7) 0.1100(6) 0.2139(5) 0.0407(19) Uiso 0.50 1 d P A 1
H43A H 0.6621 0.1070 0.2171 0.049 Uiso 0.50 1 calc PR A 1
C44A C 0.5216(8) 0.1779(6) 0.2319(6) 0.045(3) Uiso 0.50 1 d P A 1
H44A H 0.5523 0.2200 0.2479 0.054 Uiso 0.50 1 calc PR A 1
C45A C 0.6131(9) -0.0310(7) 0.1744(7) 0.071(3) Uiso 0.50 1 d P A 1
H45A H 0.6856 -0.0269 0.1808 0.106 Uiso 0.50 1 calc PR A 1
H45B H 0.6171 -0.0343 0.1201 0.106 Uiso 0.50 1 calc PR A 1
H45C H 0.5785 -0.0821 0.2115 0.106 Uiso 0.50 1 calc PR A 1
C40B C 0.4062(9) 0.1259(6) 0.2067(6) 0.045(3) Uiso 0.50 1 d P A 2
H40C H 0.3350 0.1205 0.2030 0.054 Uiso 0.50 1 calc PR A 2
C41B C 0.4852(11) 0.0613(6) 0.1858(6) 0.053(2) Uiso 0.50 1 d P A 2
H41B H 0.4665 0.0149 0.1687 0.064 Uiso 0.50 1 calc PR A 2
C42B C 0.5873(9) 0.0700(7) 0.1919(6) 0.053(2) Uiso 0.50 1 d P A 2
C43B C 0.6171(9) 0.1354(6) 0.2167(6) 0.053(2) Uiso 0.50 1 d P A 2
H43B H 0.6887 0.1390 0.2204 0.063 Uiso 0.50 1 calc PR A 2
C44B C 0.5425(7) 0.1959(6) 0.2363(5) 0.035(2) Uiso 0.50 1 d P A 2
H44B H 0.5619 0.2417 0.2540 0.042 Uiso 0.50 1 calc PR A 2
C45B C 0.6658(10) -0.0022(8) 0.1724(8) 0.082(3) Uiso 0.50 1 d P A 2
H45D H 0.7366 0.0093 0.1779 0.123 Uiso 0.50 1 calc PR A 2
H45E H 0.6713 -0.0057 0.1180 0.123 Uiso 0.50 1 calc PR A 2
H45F H 0.6392 -0.0561 0.2089 0.123 Uiso 0.50 1 calc PR A 2
C46 C 0.3634(3) 0.6623(2) 0.2524(2) 0.0423(9) Uiso 1 1 d . . .
C47A C 0.3183(7) 0.7032(5) 0.1976(5) 0.042(2) Uiso 0.60 1 d P B 1
H47A H 0.2456 0.6910 0.2025 0.051 Uiso 0.60 1 calc PR B 1
C48A C 0.3708(10) 0.7651(6) 0.1309(5) 0.054(2) Uiso 0.60 1 d P B 1
H48A H 0.3326 0.7948 0.0936 0.065 Uiso 0.60 1 calc PR B 1
C49A C 0.4740(8) 0.7816(5) 0.1205(5) 0.0461(18) Uiso 0.60 1 d P B 1
C50A C 0.5294(7) 0.7381(5) 0.1779(5) 0.0462(18) Uiso 0.60 1 d P B 1
H50A H 0.6028 0.7504 0.1704 0.055 Uiso 0.60 1 calc PR B 1
C51A C 0.4798(6) 0.6791(5) 0.2436(4) 0.0345(16) Uiso 0.60 1 d P B 1
H51A H 0.5169 0.6501 0.2818 0.041 Uiso 0.60 1 calc PR B 1
C52A C 0.5327(9) 0.8448(7) 0.0467(7) 0.083(3) Uiso 0.60 1 d P B 1
H52A H 0.4827 0.8690 0.0140 0.125 Uiso 0.60 1 calc PR B 1
H52B H 0.5915 0.8159 0.0164 0.125 Uiso 0.60 1 calc PR B 1
H52C H 0.5618 0.8904 0.0620 0.125 Uiso 0.60 1 calc PR B 1
C47B C 0.2814(11) 0.7036(7) 0.2028(7) 0.040(3) Uiso 0.40 1 d P B 2
H47B H 0.2077 0.6889 0.2177 0.047 Uiso 0.40 1 calc PR B 2
C48B C 0.3275(12) 0.7640(8) 0.1346(8) 0.054(4) Uiso 0.40 1 d P B 2
H48B H 0.2829 0.7911 0.1010 0.065 Uiso 0.40 1 calc PR B 2
C49B C 0.4311(15) 0.7862(8) 0.1133(8) 0.054(3) Uiso 0.40 1 d P B 2
C50B C 0.4982(11) 0.7532(9) 0.1571(9) 0.053(3) Uiso 0.40 1 d P B 2
H50B H 0.5712 0.7697 0.1426 0.064 Uiso 0.40 1 calc PR B 2
C51B C 0.4524(10) 0.6881(8) 0.2309(7) 0.045(3) Uiso 0.40 1 d P B 2
H51C H 0.4992 0.6651 0.2640 0.054 Uiso 0.40 1 calc PR B 2
C52B C 0.4839(14) 0.8523(11) 0.0355(10) 0.085(5) Uiso 0.40 1 d P B 2
H52D H 0.5599 0.8583 0.0330 0.127 Uiso 0.40 1 calc PR B 2
H52E H 0.4475 0.9073 0.0353 0.127 Uiso 0.40 1 calc PR B 2
H52F H 0.4775 0.8328 -0.0104 0.127 Uiso 0.40 1 calc PR B 2
C60 C 0.1598(3) 0.1698(2) 0.6431(2) 0.0344(8) Uiso 1 1 d . . .
C61 C 0.0637(3) 0.2055(2) 0.6297(2) 0.0389(8) Uiso 1 1 d . . .
H61A H 0.0293 0.1859 0.5966 0.047 Uiso 1 1 calc R . .
C62 C 0.0183(3) 0.2700(3) 0.6652(2) 0.0445(9) Uiso 1 1 d . . .
H62A H -0.0479 0.2942 0.6563 0.053 Uiso 1 1 calc R . .
C63 C 0.0665(3) 0.3001(3) 0.7131(2) 0.0467(9) Uiso 1 1 d . . .
C64 C 0.1633(3) 0.2656(3) 0.7247(3) 0.0503(10) Uiso 1 1 d . . .
H64A H 0.1983 0.2867 0.7565 0.060 Uiso 1 1 calc R . .
C65 C 0.2107(3) 0.1997(3) 0.6898(2) 0.0465(9) Uiso 1 1 d . . .
H65A H 0.2773 0.1759 0.6982 0.056 Uiso 1 1 calc R . .
C66 C 0.0147(4) 0.3708(3) 0.7527(3) 0.0715(14) Uiso 1 1 d . . .
H66A H 0.0603 0.3836 0.7843 0.107 Uiso 1 1 calc R . .
H66B H -0.0559 0.3524 0.7872 0.107 Uiso 1 1 calc R . .
H66C H 0.0063 0.4217 0.7121 0.107 Uiso 1 1 calc R . .
O1M O 0.1551(6) 0.5825(5) 0.9560(5) 0.084(2) Uiso 0.50 1 d PD C 1
C1M C 0.1978(8) 0.6243(6) 0.8784(5) 0.063(2) Uiso 0.50 1 d PD C 1
C1M" C 0.289(2) 0.6555(16) 0.8520(15) 0.088(7) Uiso 0.25 1 d PD D 3
O1M" O 0.234(2) 0.6968(18) 0.7976(16) 0.176(10) Uiso 0.25 1 d PD D 3
O2M O -0.1613(11) 0.1912(9) 1.0230(8) 0.169(5) Uiso 0.50 1 d PD . .
C2M C -0.1368(15) 0.2492(11) 0.9516(10) 0.137(6) Uiso 0.50 1 d PD . .
C3M C -0.0540(10) 0.1641(7) 1.2427(8) 0.089(4) Uiso 0.50 1 d PD . .
O3M O -0.0151(12) 0.0819(8) 1.2629(9) 0.082(4) Uiso 0.25 1 d PD E 1
O3M' O -0.1122(11) 0.1017(8) 1.2343(8) 0.070(4) Uiso 0.25 1 d PD E 2
O4M O -0.018(3) 0.074(2) 0.849(2) 0.212(14) Uiso 0.25 1 d PD . .
C4M C 0.041(3) 0.005(2) 0.878(2) 0.130(11) Uiso 0.25 1 d PD . .
S3 S 0.1211(4) 0.3713(6) 0.9462(4) 0.050(3) Uani 0.25 1 d PD F 1
O10' O 0.1913(6) 0.3900(5) 0.8652(4) 0.0156(16) Uiso 0.25 1 d PD F 1
O10" O 0.1422(13) 0.4145(10) 0.9952(8) 0.049(4) Uiso 0.25 1 d PD F 1
O101 O 0.1428(16) 0.4365(10) 0.9848(11) 0.068(6) Uiso 0.25 1 d PD F 2
O103 O 0.2165(6) 0.3550(6) 0.8726(5) 0.0215(18) Uiso 0.25 1 d PD F 2
S3' S 0.1249(4) 0.3705(6) 0.9363(5) 0.064(4) Uani 0.25 1 d PD F 2
O102 O 0.0084(4) 0.3740(4) 0.9418(4) 0.0668(17) Uiso 0.50 1 d PD . .
C101 C 0.1464(7) 0.2644(6) 0.9913(6) 0.057(2) Uiso 0.50 1 d PD . .
C102 C 0.1572(7) 0.2453(6) 1.0687(6) 0.060(2) Uiso 0.50 1 d P F .
H10B H 0.1521 0.2886 1.0965 0.072 Uiso 0.50 1 calc PR . .
C106 C 0.1609(9) 0.1984(8) 0.9526(7) 0.080(3) Uiso 0.50 1 d P F .
H10C H 0.1658 0.2126 0.8973 0.095 Uiso 0.50 1 calc PR . .
C103 C 0.1741(10) 0.1681(8) 1.1015(8) 0.089(4) Uiso 0.50 1 d P . .
H10D H 0.1794 0.1568 1.1548 0.107 Uiso 0.50 1 calc PR F .
C105 C 0.1680(12) 0.1202(10) 0.9866(9) 0.112(5) Uiso 0.50 1 d P . .
H10E H 0.1616 0.0775 0.9605 0.134 Uiso 0.50 1 calc PR F .
C104 C 0.1861(12) 0.0969(8) 1.0664(9) 0.107(4) Uiso 0.50 1 d PD F .
C107 C 0.2175(14) 0.0064(9) 1.1034(10) 0.126(5) Uiso 0.50 1 d PD . .
H10F H 0.2194 0.0021 1.1583 0.189 Uiso 0.50 1 calc PR F .
H10G H 0.2885 -0.0074 1.0733 0.189 Uiso 0.50 1 calc PR . .
H10H H 0.1648 -0.0334 1.1022 0.189 Uiso 0.50 1 calc PR . .

loop_
_atom_site_aniso_label
_atom_site_aniso_U_11
_atom_site_aniso_U_22
_atom_site_aniso_U_33
_atom_site_aniso_U_23
_atom_site_aniso_U_13
_atom_site_aniso_U_12
S1 0.0319(4) 0.0321(4) 0.0275(4) -0.0074(3) -0.0044(3) 0.0020(3)
S2 0.0396(5) 0.0324(4) 0.0302(4) -0.0131(3) -0.0082(4) -0.0019(3)
S4 0.0441(5) 0.0278(4) 0.0471(6) -0.0136(4) -0.0002(4) 0.0060(4)
O1 0.0458(15) 0.0491(16) 0.0386(15) -0.0120(12) -0.0169(12) 0.0047(12)
O2 0.0338(13) 0.0582(17) 0.0289(13) -0.0082(12) -0.0047(10) 0.0080(12)
O3 0.0473(15) 0.0354(14) 0.0468(15) -0.0139(12) -0.0107(12) -0.0027(11)
O4 0.0539(17) 0.0503(17) 0.0488(17) -0.0132(14) 0.0009(14) 0.0151(13)
O5 0.0310(12) 0.0318(12) 0.0331(13) -0.0121(10) -0.0053(10) -0.0024(9)
O6 0.081(2) 0.0623(19) 0.0489(17) -0.0103(14) -0.0335(16) -0.0242(17)
O10 0.079(2) 0.0355(16) 0.101(3) -0.0219(17) 0.019(2) -0.0132(15)
O11 0.0359(14) 0.0455(15) 0.0422(15) -0.0222(12) -0.0039(11) 0.0013(11)
O12 0.070(2) 0.0589(19) 0.0546(18) -0.0191(15) -0.0190(16) 0.0333(16)
N1 0.0253(13) 0.0257(13) 0.0361(15) -0.0107(11) -0.0071(11) 0.0003(10)
N2 0.0286(15) 0.0278(14) 0.0414(17) -0.0064(12) -0.0102(12) -0.0036(11)
N3 0.0336(16) 0.0303(15) 0.0389(17) -0.0061(13) 0.0043(13) -0.0044(12)
N4 0.0453(17) 0.0320(15) 0.0242(14) -0.0074(12) -0.0056(12) -0.0010(13)
N5 0.0276(14) 0.0285(14) 0.0263(14) -0.0095(11) -0.0093(11) 0.0021(11)
N6 0.0245(14) 0.0379(16) 0.0352(16) -0.0041(13) -0.0071(12) -0.0046(12)
N7 0.0349(16) 0.0265(14) 0.0409(17) -0.0073(12) -0.0112(13) -0.0044(12)
N8 0.0332(16) 0.0235(14) 0.0441(17) -0.0142(12) -0.0050(13) 0.0001(11)
C1 0.0338(18) 0.0249(16) 0.0320(17) -0.0066(13) -0.0074(14) 0.0036(13)
C2 0.0331(19) 0.0309(18) 0.050(2) -0.0103(16) -0.0137(16) 0.0069(14)
C3 0.0289(18) 0.0347(19) 0.058(2) -0.0121(17) -0.0186(17) 0.0017(14)
C4 0.0279(16) 0.0266(16) 0.0368(18) -0.0061(13) -0.0145(14) 0.0009(13)
C5 0.0320(17) 0.0265(16) 0.0373(18) -0.0097(14) -0.0166(14) 0.0009(13)
C6 0.051(2) 0.038(2) 0.045(2) -0.0126(17) -0.0240(18) -0.0004(17)
C7 0.0279(17) 0.0298(17) 0.0393(19) -0.0095(14) -0.0095(14) 0.0002(13)
C8 0.0282(17) 0.0256(16) 0.047(2) -0.0093(15) -0.0161(15) 0.0032(13)
C9 0.035(2) 0.0356(19) 0.063(3) -0.0073(18) -0.0237(18) -0.0038(15)
C10 0.031(2) 0.036(2) 0.079(3) -0.005(2) -0.019(2) -0.0085(16)
C11 0.0273(18) 0.0335(19) 0.053(2) -0.0062(16) -0.0060(16) -0.0031(14)
C12 0.0298(18) 0.0319(18) 0.049(2) -0.0104(16) 0.0042(16) -0.0034(14)
C13 0.047(2) 0.0269(17) 0.0308(18) -0.0090(14) 0.0046(15) -0.0054(15)
C14 0.056(3) 0.045(2) 0.040(2) -0.0137(18) 0.0115(19) -0.0135(19)
C15 0.074(3) 0.047(2) 0.035(2) -0.0083(18) 0.012(2) -0.023(2)
C16 0.093(4) 0.050(3) 0.028(2) -0.0047(18) -0.002(2) -0.017(2)
C17 0.070(3) 0.042(2) 0.032(2) -0.0052(16) -0.0085(19) -0.007(2)
C18 0.051(2) 0.0301(18) 0.0247(17) -0.0080(14) 0.0027(15) -0.0057(15)
C19 0.046(2) 0.0323(18) 0.0264(17) -0.0080(14) -0.0091(15) 0.0042(15)
C20 0.0337(18) 0.0308(17) 0.0297(17) -0.0095(13) -0.0117(14) 0.0037(13)
C21 0.049(2) 0.043(2) 0.035(2) -0.0118(16) -0.0210(17) 0.0056(17)
C22 0.0328(18) 0.042(2) 0.041(2) -0.0119(16) -0.0139(16) -0.0039(15)
C23 0.0268(16) 0.0263(16) 0.0328(17) -0.0105(13) -0.0094(13) 0.0023(12)
C24 0.0250(16) 0.0355(18) 0.0300(17) -0.0091(14) -0.0055(13) -0.0035(13)
C25 0.039(2) 0.048(2) 0.0289(18) -0.0078(15) -0.0094(15) -0.0127(16)
C26 0.036(2) 0.046(2) 0.045(2) -0.0162(18) -0.0023(17) 0.0033(16)
C27 0.0241(16) 0.0379(18) 0.0319(18) -0.0064(14) -0.0089(13) -0.0011(13)
C28 0.0247(17) 0.044(2) 0.051(2) -0.0059(17) -0.0064(16) -0.0041(15)
C29 0.0280(19) 0.041(2) 0.059(3) -0.0002(18) -0.0072(17) -0.0088(15)
C30 0.0269(17) 0.0335(18) 0.045(2) 0.0005(15) -0.0077(15) -0.0065(14)
C31 0.0327(19) 0.0345(19) 0.047(2) -0.0004(16) -0.0107(16) -0.0092(15)
C32 0.0379(19) 0.0283(17) 0.0343(18) -0.0086(14) -0.0076(15) 0.0001(14)
C33 0.053(2) 0.040(2) 0.055(2) -0.0135(18) -0.021(2) -0.0030(18)
C34 0.069(3) 0.040(2) 0.065(3) -0.022(2) -0.028(2) -0.004(2)
C35 0.068(3) 0.031(2) 0.058(3) -0.0230(18) -0.019(2) 0.0061(18)
C36 0.047(2) 0.0299(18) 0.048(2) -0.0151(16) -0.0138(18) 0.0030(15)
C37 0.0419(19) 0.0235(16) 0.0339(18) -0.0094(13) -0.0092(15) -0.0016(14)
C38 0.0346(18) 0.0234(15) 0.0272(16) -0.0045(13) -0.0032(14) 0.0013(13)
S3 0.021(4) 0.111(8) 0.010(2) -0.003(3) 0.006(2) -0.023(4)
S3' 0.068(7) 0.072(6) 0.066(6) -0.016(4) -0.039(5) -0.014(5)

loop_
_atom_type_symbol
_atom_type_description
_atom_type_scat_dispersion_real
_atom_type_scat_dispersion_imag
_atom_type_scat_source
C C 0.0033 0.0016 'International Tables Vol C Tables 4.2.6.8 and 6.1.1.4'
H H 0.0000 0.0000 'International Tables Vol C Tables 4.2.6.8 and 6.1.1.4'
N N 0.0061 0.0033 'International Tables Vol C Tables 4.2.6.8 and 6.1.1.4'
O O 0.0106 0.0060 'International Tables Vol C Tables 4.2.6.8 and 6.1.1.4'
S S 0.1246 0.1234 'International Tables Vol C Tables 4.2.6.8 and 6.1.1.4'

loop_
_geom_angle_atom_site_label_1
_geom_angle_atom_site_label_2
_geom_angle_atom_site_label_3
_geom_angle
O1 S1 O3 113.90(16)
O1 S1 O2 112.57(15)
O3 S1 O2 111.09(16)
O1 S1 C39 107.12(17)
O3 S1 C39 106.00(16)
O2 S1 C39 105.49(16)
O6 S2 O4 115.93(19)
O6 S2 O5 111.03(17)
O4 S2 O5 110.93(16)
O6 S2 C46 107.49(18)
O4 S2 C46 106.90(18)
O5 S2 C46 103.68(16)
O12 S4 O10 114.9(2)
O12 S4 O11 112.16(17)
O10 S4 O11 110.2(2)
O12 S4 C60 105.92(17)
O10 S4 C60 108.03(18)
O11 S4 C60 104.96(16)
C4 N1 C1 109.5(3)
C8 N2 C11 109.6(3)
C12 N3 C13 124.4(3)
C19 N4 C18 125.8(3)
C23 N5 C20 110.6(3)
C27 N6 C30 110.1(3)
C31 N7 C32 122.8(3)
C38 N8 C37 125.7(3)
N1 C1 C38 124.7(3)
N1 C1 C2 107.1(3)
C38 C1 C2 127.2(3)
C3 C2 C1 107.4(3)
C2 C3 C4 108.0(3)
N1 C4 C3 108.0(3)
N1 C4 C5 123.1(3)
C3 C4 C5 128.9(3)
C8 C5 C4 106.5(3)
C8 C5 C7 109.6(3)
C4 C5 C7 112.1(3)
C8 C5 C6 110.5(3)
C4 C5 C6 108.5(3)
C7 C5 C6 109.5(3)
N2 C8 C9 108.8(3)
N2 C8 C5 120.2(3)
C9 C8 C5 131.0(3)
C10 C9 C8 106.6(3)
C9 C10 C11 108.6(3)
N2 C11 C12 125.1(3)
N2 C11 C10 106.3(3)
C12 C11 C10 128.1(3)
N3 C12 C11 125.4(3)
C18 C13 C14 120.5(4)
C18 C13 N3 118.9(3)
C14 C13 N3 120.5(4)
C15 C14 C13 119.0(4)
C14 C15 C16 121.1(4)
C15 C16 C17 120.9(4)
C16 C17 C18 118.2(4)
C13 C18 C17 120.2(3)
C13 C18 N4 119.5(3)
C17 C18 N4 120.3(4)
N4 C19 C20 124.9(3)
C19 C20 N5 126.0(3)
C19 C20 C21 127.5(3)
N5 C20 C21 106.4(3)
C22 C21 C20 107.7(3)
C21 C22 C23 107.8(3)
N5 C23 C22 107.6(3)
N5 C23 C24 124.3(3)
C22 C23 C24 128.1(3)
C27 C24 C23 106.5(3)
C27 C24 C25 110.7(3)
C23 C24 C25 111.8(3)
C27 C24 C26 110.6(3)
C23 C24 C26 108.2(3)
C25 C24 C26 109.1(3)
N6 C27 C28 107.6(3)
N6 C27 C24 121.4(3)
C28 C27 C24 130.8(3)
C27 C28 C29 107.9(3)
C30 C29 C28 107.3(3)
N6 C30 C31 124.6(3)
N6 C30 C29 107.0(3)
C31 C30 C29 128.4(3)
N7 C31 C30 124.4(3)
C37 C32 C33 119.4(3)
C37 C32 N7 118.5(3)
C33 C32 N7 122.1(3)
C34 C33 C32 119.3(4)
C35 C34 C33 120.6(4)
C34 C35 C36 121.2(4)
C37 C36 C35 118.5(4)
C36 C37 C32 121.0(3)
C36 C37 N8 122.3(3)
C32 C37 N8 116.8(3)
N8 C38 C1 124.9(3)
C44A C39 C40B 104.5(8)
C44A C39 C40A 119.3(7)
C40B C39 C40A 14.8(7)
C44A C39 C44B 13.5(6)
C40B C39 C44B 117.9(7)
C40A C39 C44B 132.7(6)
C44A C39 S1 128.8(6)
C40B C39 S1 126.5(6)
C40A C39 S1 111.8(5)
C44B C39 S1 115.5(4)
C41A C40A C39 115.5(9)
C40A C41A C42A 120.3(9)
C43A C42A C41A 120.8(9)
C43A C42A C45A 120.6(10)
C41A C42A C45A 118.6(8)
C42A C43A C44A 116.6(9)
C39 C44A C43A 127.4(10)
C39 C40B C41B 123.1(10)
C42B C41B C40B 117.5(9)
C43B C42B C41B 123.0(10)
C43B C42B C45B 122.0(10)
C41B C42B C45B 115.0(11)
C42B C43B C44B 119.4(10)
C43B C44B C39 119.1(8)
C51B C46 C47A 103.9(8)
C51B C46 C51A 14.5(7)
C47A C46 C51A 118.4(6)
C51B C46 C47B 118.2(8)
C47A C46 C47B 14.9(6)
C51A C46 C47B 132.7(6)
C51B C46 S2 130.8(7)
C47A C46 S2 125.1(5)
C51A C46 S2 116.4(4)
C47B C46 S2 111.0(5)
C46 C47A C48A 123.8(8)
C49A C48A C47A 119.8(8)
C48A C49A C50A 119.4(8)
C48A C49A C52A 120.2(10)
C50A C49A C52A 120.3(8)
C51A C50A C49A 121.7(8)
C50A C51A C46 116.8(7)
C48B C47B C46 113.1(10)
C49B C48B C47B 124.2(13)
C50B C49B C48B 122.0(14)
C50B C49B C52B 113.7(16)
C48B C49B C52B 124.3(13)
C49B C50B C51B 115.7(12)
C46 C51B C50B 126.6(12)
C65 C60 C61 120.3(4)
C65 C60 S4 121.1(3)
C61 C60 S4 118.5(3)
C62 C61 C60 119.1(4)
C63 C62 C61 121.8(4)
C64 C63 C62 118.8(4)
C64 C63 C66 120.0(4)
C62 C63 C66 121.2(4)
C63 C64 C65 120.5(4)
C60 C65 C64 119.5(4)
O3M' C3M O3M 64.0(10)
O10" S3 O102 115.3(9)
O10" S3 O10' 115.6(9)
O102 S3 O10' 109.2(6)
O10" S3 C101 103.3(9)
O102 S3 C101 105.6(6)
O10' S3 C101 107.0(7)
O103 S3' O102 130.7(7)
O103 S3' O101 117.1(9)
O102 S3' O101 104.7(9)
O103 S3' C101 87.3(6)
O102 S3' C101 103.8(6)
O101 S3' C101 108.6(9)
S3 O102 S3' 6.8(6)
C102 C101 C106 117.7(9)
C102 C101 S3 118.4(8)
C106 C101 S3 123.8(8)
C102 C101 S3' 123.7(8)
C106 C101 S3' 118.5(8)
S3 C101 S3' 5.6(5)
C103 C102 C101 118.5(11)
C105 C106 C101 124.2(13)
C102 C103 C104 126.8(13)
C106 C105 C104 119.5(15)
C103 C104 C105 112.1(12)
C103 C104 C107 126.3(14)
C105 C104 C107 121.6(14)

loop_
_geom_bond_atom_site_label_1
_geom_bond_atom_site_label_2
_geom_bond_distance
S1 O1 1.444(3)
S1 O3 1.465(3)
S1 O2 1.468(3)
S1 C39 1.773(4)
S2 O6 1.436(3)
S2 O4 1.445(3)
S2 O5 1.478(2)
S2 C46 1.773(4)
S4 O12 1.445(3)
S4 O10 1.456(3)
S4 O11 1.458(3)
S4 C60 1.770(4)
N1 C4 1.342(4)
N1 C1 1.389(4)
N2 C8 1.346(4)
N2 C11 1.389(4)
N3 C12 1.314(5)
N3 C13 1.426(5)
N4 C19 1.322(4)
N4 C18 1.421(4)
N5 C23 1.338(4)
N5 C20 1.393(4)
N6 C27 1.365(4)
N6 C30 1.382(4)
N7 C31 1.309(5)
N7 C32 1.415(4)
N8 C38 1.306(4)
N8 C37 1.432(4)
C1 C38 1.403(4)
C1 C2 1.403(5)
C2 C3 1.376(5)
C3 C4 1.408(5)
C4 C5 1.515(5)
C5 C8 1.512(5)
C5 C7 1.540(4)
C5 C6 1.551(5)
C8 C9 1.410(5)
C9 C10 1.382(6)
C10 C11 1.410(5)
C11 C12 1.394(5)
C13 C18 1.377(5)
C13 C14 1.410(5)
C14 C15 1.366(6)
C15 C16 1.380(7)
C16 C17 1.397(6)
C17 C18 1.410(5)
C19 C20 1.377(5)
C20 C21 1.412(5)
C21 C22 1.382(5)
C22 C23 1.419(4)
C23 C24 1.508(4)
C24 C27 1.502(5)
C24 C25 1.540(4)
C24 C26 1.546(5)
C27 C28 1.388(5)
C28 C29 1.409(5)
C29 C30 1.399(5)
C30 C31 1.393(5)
C32 C37 1.406(5)
C32 C33 1.406(5)
C33 C34 1.386(6)
C34 C35 1.377(6)
C35 C36 1.399(5)
C36 C37 1.384(5)
C39 C44A 1.216(10)
C39 C40B 1.266(11)
C39 C40A 1.506(11)
C39 C44B 1.527(10)
C40A C41A 1.403(14)
C41A C42A 1.415(13)
C42A C43A 1.356(13)
C42A C45A 1.570(14)
C43A C44A 1.410(14)
C40B C41B 1.461(15)
C41B C42B 1.369(15)
C42B C43B 1.364(15)
C42B C45B 1.545(16)
C43B C44B 1.373(13)
C46 C51B 1.185(13)
C46 C47A 1.290(9)
C46 C51A 1.507(8)
C46 C47B 1.566(13)
C47A C48A 1.413(12)
C48A C49A 1.335(13)
C49A C50A 1.423(12)
C49A C52A 1.522(13)
C50A C51A 1.366(10)
C47B C48B 1.393(17)
C48B C49B 1.34(2)
C49B C50B 1.32(2)
C49B C52B 1.57(2)
C50B C51B 1.492(19)
C60 C65 1.382(5)
C60 C61 1.383(5)
C61 C62 1.381(5)
C62 C63 1.379(5)
C63 C64 1.376(6)
C63 C66 1.528(6)
C64 C65 1.401(6)
O1M C1M 1.381(9)
C1M" O1M" 1.374(11)
O2M C2M 1.369(10)
C3M O3M' 1.363(10)
C3M O3M 1.389(10)
O4M C4M 1.369(11)
S3 O10" 1.344(17)
S3 O102 1.473(7)
S3 O10' 1.479(6)
S3 C101 1.774(13)
O101 S3' 1.604(18)
O103 S3' 1.478(7)
S3' O102 1.479(7)
S3' C101 1.807(13)
C101 C102 1.391(13)
C101 C106 1.397(14)
C102 C103 1.278(15)
C106 C105 1.276(18)
C103 C104 1.434(18)
C105 C104 1.47(2)
C104 C107 1.531(9)
